data_7203908
loop_
_publ_author_name
'Raston, Colin L.'
'Scott, Janet L.'

_publ_section_title
;
 Chemoselective, solvent-free aldol condensation reaction
;
_journal_issue 2
_journal_name_full 'Green Chemistry'
_journal_page_first 49
_journal_paper_doi 10.1039/a907688c
_journal_volume 2
_journal_year 2000
_chemical_formula_moiety 'C18 H14 O'
_chemical_formula_sum 'C18 H14 O'
_chemical_formula_weight 246.29
_chemical_melting_point 140.5(5)
_chemical_name_systematic
; 
 ? 
;
_space_group_IT_number 2
_symmetry_cell_setting triclinic
_symmetry_space_group_name_Hall '-P 1'
_symmetry_space_group_name_H-M 'P -1'
_atom_sites_solution_hydrogens geom
_atom_sites_solution_primary direct
_atom_sites_solution_secondary difmap
_audit_creation_method SHELXL-97
_cell_angle_alpha 77.140(2)
_cell_angle_beta 89.263(2)
_cell_angle_gamma 69.134(2)
_cell_formula_units_Z 2
_cell_length_a 7.2720(3)
_cell_length_b 7.5704(2)
_cell_length_c 12.3802(4)
_cell_measurement_temperature 123(2)
_cell_volume 619.23(4)
_computing_molecular_graphics 'ORTEP-3 for Windows v 1.05'
_computing_structure_refinement 'SHELXL-97 (Sheldrick, 1997)'
_computing_structure_solution 'SHELXS-97 (Sheldrick, 1990)'
_diffrn_ambient_temperature 123(2)
_diffrn_measured_fraction_theta_full 0.956
_diffrn_measured_fraction_theta_max 0.956
_diffrn_measurement_device_type 'Nonius Kappa CCD'
_diffrn_measurement_method 'phi and omega scans'
_diffrn_radiation_monochromator graphite
_diffrn_radiation_source 'fine-focus sealed tube'
_diffrn_radiation_type MoK\a
_diffrn_radiation_wavelength 0.71073
_diffrn_reflns_av_R_equivalents 0.0172
_diffrn_reflns_av_sigmaI/netI 0.0432
_diffrn_reflns_limit_h_max 9
_diffrn_reflns_limit_h_min -10
_diffrn_reflns_limit_k_max 10
_diffrn_reflns_limit_k_min -9
_diffrn_reflns_limit_l_max 14
_diffrn_reflns_limit_l_min -17
_diffrn_reflns_number 5100
_diffrn_reflns_theta_full 30.02
_diffrn_reflns_theta_max 30.02
_diffrn_reflns_theta_min 2.96
_exptl_absorpt_coefficient_mu 0.080
_exptl_absorpt_correction_type none
_exptl_crystal_colour 'clear, orange, dichroic'
_exptl_crystal_density_diffrn 1.321
_exptl_crystal_density_method 'not measured'
_exptl_crystal_description rhombs
_exptl_crystal_F_000 260
_exptl_crystal_size_max 0.30
_exptl_crystal_size_mid 0.30
_exptl_crystal_size_min 0.25
_refine_diff_density_max 0.335
_refine_diff_density_min -0.221
_refine_diff_density_rms 0.047
_refine_ls_extinction_method none
_refine_ls_goodness_of_fit_ref 1.078
_refine_ls_hydrogen_treatment mixed
_refine_ls_matrix_type full
_refine_ls_number_parameters 172
_refine_ls_number_reflns 3464
_refine_ls_number_restraints 0
_refine_ls_restrained_S_all 1.078
_refine_ls_R_factor_all 0.0707
_refine_ls_R_factor_gt 0.0466
_refine_ls_shift/su_max 0.001
_refine_ls_shift/su_mean 0.000
_refine_ls_structure_factor_coef Fsqd
_refine_ls_weighting_details 'calc w=1/[\s^2^(Fo^2^)+(0.0661P)^2^+0.1113P] where P=(Fo^2^+2Fc^2^)/3'
_refine_ls_weighting_scheme calc
_refine_ls_wR_factor_gt 0.1176
_refine_ls_wR_factor_ref 0.1345
_reflns_number_gt 2565
_reflns_number_total 3464
_reflns_threshold_expression >2sigma(I)
_cod_data_source_file a907688c.txt
_cod_data_source_block II
_cod_depositor_comments
;
The following automatic conversions were performed:

'_chemical_melting_point' value '140-141' was changed to '140.5(5)' -
the average value was taken and precision was estimated.

Automatic conversion script
Id: cif_fix_values 1569 2011-02-09 13:29:24Z adriana 
;
_cod_original_sg_symbol_H-M P1(bar)
_cod_database_code 7203908

loop_
_symmetry_equiv_pos_as_xyz
'x, y, z'
'-x, -y, -z'

loop_
_atom_site_label
_atom_site_type_symbol
_atom_site_fract_x
_atom_site_fract_y
_atom_site_fract_z
_atom_site_U_iso_or_equiv
_atom_site_adp_type
_atom_site_occupancy
_atom_site_symmetry_multiplicity
_atom_site_calc_flag
_atom_site_refinement_flags
_atom_site_disorder_assembly
_atom_site_disorder_group
O1 O 0.28084(15) 0.79124(13) 0.88784(8) 0.0338(2) Uani 1 1 d . . .
C2 C 0.25777(17) 1.00134(16) 1.01466(9) 0.0196(2) Uani 1 1 d . . .
C9 C 0.20995(17) 1.13385(17) 0.81960(9) 0.0213(2) Uani 1 1 d . . .
C9' C 0.29480(17) 0.90071(17) 1.22516(9) 0.0210(2) Uani 1 1 d . . .
C4 C 0.19673(17) 1.28555(17) 0.86918(9) 0.0196(2) Uani 1 1 d . . .
C8' C 0.28070(19) 1.06740(18) 1.26092(10) 0.0260(3) Uani 1 1 d . . .
H8' H 0.2662 1.1849 1.2084 0.031 Uiso 1 1 calc R . .
C3 C 0.22163(17) 1.21638(16) 0.99450(9) 0.0199(2) Uani 1 1 d . . .
H3A H 0.1012 1.2848 1.0287 0.024 Uiso 1 1 calc R . .
H3B H 0.3352 1.2376 1.0250 0.024 Uiso 1 1 calc R . .
C5 C 0.16705(18) 1.46931(18) 0.80324(10) 0.0230(3) Uani 1 1 d . . .
H5 H 0.1576 1.5744 0.8358 0.028 Uiso 1 1 calc R . .
C4' C 0.31715(18) 0.72730(18) 1.30366(10) 0.0239(3) Uani 1 1 d . . .
C2' C 0.32350(18) 0.65537(17) 1.12363(10) 0.0237(3) Uani 1 1 d . . .
H2'1 H 0.4488 0.5902 1.0923 0.028 Uiso 1 1 calc R . .
H2'2 H 0.2142 0.6415 1.0837 0.028 Uiso 1 1 calc R . .
C6 C 0.15156(18) 1.49538(19) 0.68823(10) 0.0266(3) Uani 1 1 d . . .
H6 H 0.1323 1.6199 0.6422 0.032 Uiso 1 1 calc R . .
C1 C 0.25181(18) 0.95190(17) 0.90551(10) 0.0228(3) Uani 1 1 d . . .
C8 C 0.19230(19) 1.16056(19) 0.70448(10) 0.0265(3) Uani 1 1 d . . .
H8 H 0.1998 1.0561 0.6718 0.032 Uiso 1 1 calc R . .
C5' C 0.3204(2) 0.7221(2) 1.41647(11) 0.0309(3) Uani 1 1 d . . .
H5' H 0.3318 0.6059 1.4693 0.037 Uiso 1 1 calc R . .
C3' C 0.33223(19) 0.56550(18) 1.24884(10) 0.0263(3) Uani 1 1 d . . .
H3'1 H 0.2213 0.5197 1.2665 0.032 Uiso 1 1 calc R . .
H3'2 H 0.4580 0.4546 1.2734 0.032 Uiso 1 1 calc R . .
C1' C 0.28956(17) 0.86873(17) 1.11254(10) 0.0202(2) Uani 1 1 d . . .
C7 C 0.16360(19) 1.3435(2) 0.63919(10) 0.0286(3) Uani 1 1 d . . .
H7 H 0.1521 1.3655 0.5606 0.034 Uiso 1 1 calc R . .
C6' C 0.3068(2) 0.8875(2) 1.45128(11) 0.0341(3) Uani 1 1 d . . .
H6' H 0.3103 0.8841 1.5284 0.041 Uiso 1 1 calc R . .
C7' C 0.2881(2) 1.0592(2) 1.37402(11) 0.0321(3) Uani 1 1 d . . .
H7' H 0.2804 1.1714 1.3990 0.039 Uiso 1 1 calc R . .

loop_
_atom_site_aniso_label
_atom_site_aniso_U_11
_atom_site_aniso_U_22
_atom_site_aniso_U_33
_atom_site_aniso_U_23
_atom_site_aniso_U_13
_atom_site_aniso_U_12
O1 0.0458(6) 0.0235(5) 0.0351(5) -0.0146(4) -0.0031(4) -0.0113(4)
C2 0.0183(5) 0.0186(6) 0.0234(5) -0.0079(4) -0.0001(4) -0.0066(4)
C9 0.0174(6) 0.0243(6) 0.0230(5) -0.0089(4) 0.0001(4) -0.0063(5)
C9' 0.0162(5) 0.0233(6) 0.0226(5) -0.0056(4) 0.0017(4) -0.0060(4)
C4 0.0152(5) 0.0220(6) 0.0222(5) -0.0078(4) 0.0014(4) -0.0060(4)
C8' 0.0275(7) 0.0249(6) 0.0237(6) -0.0072(5) 0.0001(5) -0.0062(5)
C3 0.0212(6) 0.0190(6) 0.0206(5) -0.0074(4) 0.0017(4) -0.0067(4)
C5 0.0206(6) 0.0238(6) 0.0269(6) -0.0087(5) 0.0033(4) -0.0092(5)
C4' 0.0169(6) 0.0251(6) 0.0278(6) -0.0035(5) 0.0025(4) -0.0069(5)
C2' 0.0211(6) 0.0205(6) 0.0304(6) -0.0060(5) 0.0005(5) -0.0084(5)
C6 0.0217(6) 0.0294(7) 0.0260(6) -0.0023(5) 0.0029(5) -0.0084(5)
C1 0.0220(6) 0.0220(6) 0.0257(6) -0.0096(5) -0.0007(4) -0.0071(5)
C8 0.0240(6) 0.0321(7) 0.0249(6) -0.0129(5) 0.0011(5) -0.0082(5)
C5' 0.0268(7) 0.0341(7) 0.0268(6) -0.0002(5) 0.0045(5) -0.0092(6)
C3' 0.0239(6) 0.0220(6) 0.0320(6) -0.0014(5) 0.0025(5) -0.0102(5)
C1' 0.0160(5) 0.0204(6) 0.0256(6) -0.0073(4) 0.0012(4) -0.0071(4)
C7 0.0240(6) 0.0399(7) 0.0207(6) -0.0077(5) 0.0024(5) -0.0100(6)
C6' 0.0346(8) 0.0407(8) 0.0217(6) -0.0076(5) 0.0038(5) -0.0073(6)
C7' 0.0353(8) 0.0327(7) 0.0257(6) -0.0109(5) 0.0013(5) -0.0066(6)

loop_
_atom_type_symbol
_atom_type_description
_atom_type_scat_dispersion_real
_atom_type_scat_dispersion_imag
_atom_type_scat_source
C C 0.0033 0.0016 'International Tables Vol C Tables 4.2.6.8 and 6.1.1.4'
H H 0.0000 0.0000 'International Tables Vol C Tables 4.2.6.8 and 6.1.1.4'
O O 0.0106 0.0060 'International Tables Vol C Tables 4.2.6.8 and 6.1.1.4'

loop_
_geom_angle_atom_site_label_1
_geom_angle_atom_site_label_2
_geom_angle_atom_site_label_3
_geom_angle
_geom_angle_site_symmetry_1
_geom_angle_site_symmetry_3
_geom_angle_publ_flag
C1' C2 C1 122.88(11) . . ?
C1' C2 C3 128.61(10) . . ?
C1 C2 C3 108.51(9) . . ?
C4 C9 C8 121.87(11) . . ?
C4 C9 C1 109.98(10) . . ?
C8 C9 C1 128.11(11) . . ?
C8' C9' C4' 119.85(11) . . ?
C8' C9' C1' 130.72(11) . . ?
C4' C9' C1' 109.43(10) . . ?
C5 C4 C9 119.80(11) . . ?
C5 C4 C3 129.35(10) . . ?
C9 C4 C3 110.84(10) . . ?
C7' C8' C9' 119.25(12) . . ?
C4 C3 C2 103.81(9) . . ?
C4 C5 C6 118.30(11) . . ?
C5' C4' C9' 120.31(11) . . ?
C5' C4' C3' 128.04(11) . . ?
C9' C4' C3' 111.64(10) . . ?
C1' C2' C3' 106.34(10) . . ?
C7 C6 C5 121.63(11) . . ?
O1 C1 C9 125.53(11) . . ?
O1 C1 C2 127.63(11) . . ?
C9 C1 C2 106.82(9) . . ?
C7 C8 C9 118.12(11) . . ?
C6' C5' C4' 119.51(12) . . ?
C4' C3' C2' 104.66(9) . . ?
C2 C1' C9' 127.83(11) . . ?
C2 C1' C2' 124.43(11) . . ?
C9' C1' C2' 107.73(10) . . ?
C8 C7 C6 120.28(11) . . ?
C5' C6' C7' 120.54(12) . . ?
C8' C7' C6' 120.51(12) . . ?

loop_
_geom_bond_atom_site_label_1
_geom_bond_atom_site_label_2
_geom_bond_distance
_geom_bond_site_symmetry_2
_geom_bond_publ_flag
O1 C1 1.2272(14) . ?
C2 C1' 1.3527(16) . ?
C2 C1 1.4854(16) . ?
C2 C3 1.5158(16) . ?
C9 C4 1.3923(15) . ?
C9 C8 1.3952(16) . ?
C9 C1 1.4760(17) . ?
C9' C8' 1.3980(17) . ?
C9' C4' 1.4066(16) . ?
C9' C1' 1.4704(16) . ?
C4 C5 1.3904(16) . ?
C4 C3 1.5140(15) . ?
C8' C7' 1.3886(17) . ?
C5 C6 1.3936(17) . ?
C4' C5' 1.3887(17) . ?
C4' C3' 1.4984(17) . ?
C2' C1' 1.5189(16) . ?
C2' C3' 1.5402(17) . ?
C6 C7 1.3914(18) . ?
C8 C7 1.3838(18) . ?
C5' C6' 1.383(2) . ?
C6' C7' 1.3956(19) . ?

loop_
_geom_torsion_atom_site_label_1
_geom_torsion_atom_site_label_2
_geom_torsion_atom_site_label_3
_geom_torsion_atom_site_label_4
_geom_torsion
_geom_torsion_site_symmetry_1
_geom_torsion_site_symmetry_2
_geom_torsion_site_symmetry_3
_geom_torsion_site_symmetry_4
_geom_torsion_publ_flag
C8 C9 C4 C5 -0.64(18) . . . . ?
C1 C9 C4 C5 177.02(10) . . . . ?
C8 C9 C4 C3 -179.84(11) . . . . ?
C1 C9 C4 C3 -2.17(13) . . . . ?
C4' C9' C8' C7' -0.30(18) . . . . ?
C1' C9' C8' C7' 179.37(12) . . . . ?
C5 C4 C3 C2 -177.49(11) . . . . ?
C9 C4 C3 C2 1.61(12) . . . . ?
C1' C2 C3 C4 -179.99(12) . . . . ?
C1 C2 C3 C4 -0.45(12) . . . . ?
C9 C4 C5 C6 -0.06(17) . . . . ?
C3 C4 C5 C6 178.97(11) . . . . ?
C8' C9' C4' C5' 1.60(18) . . . . ?
C1' C9' C4' C5' -178.13(11) . . . . ?
C8' C9' C4' C3' -179.21(11) . . . . ?
C1' C9' C4' C3' 1.05(14) . . . . ?
C4 C5 C6 C7 0.49(18) . . . . ?
C4 C9 C1 O1 -176.43(12) . . . . ?
C8 C9 C1 O1 1.1(2) . . . . ?
C4 C9 C1 C2 1.81(13) . . . . ?
C8 C9 C1 C2 179.29(11) . . . . ?
C1' C2 C1 O1 -3.0(2) . . . . ?
C3 C2 C1 O1 177.43(12) . . . . ?
C1' C2 C1 C9 178.81(11) . . . . ?
C3 C2 C1 C9 -0.76(12) . . . . ?
C4 C9 C8 C7 0.90(18) . . . . ?
C1 C9 C8 C7 -176.31(12) . . . . ?
C9' C4' C5' C6' -1.75(19) . . . . ?
C3' C4' C5' C6' 179.21(12) . . . . ?
C5' C4' C3' C2' -179.10(12) . . . . ?
C9' C4' C3' C2' 1.80(13) . . . . ?
C1' C2' C3' C4' -3.81(12) . . . . ?
C1 C2 C1' C9' -178.69(11) . . . . ?
C3 C2 C1' C9' 0.8(2) . . . . ?
C1 C2 C1' C2' 0.22(18) . . . . ?
C3 C2 C1' C2' 179.70(11) . . . . ?
C8' C9' C1' C2 -4.2(2) . . . . ?
C4' C9' C1' C2 175.52(11) . . . . ?
C8' C9' C1' C2' 176.78(12) . . . . ?
C4' C9' C1' C2' -3.53(13) . . . . ?
C3' C2' C1' C2 -174.56(11) . . . . ?
C3' C2' C1' C9' 4.53(13) . . . . ?
C9 C8 C7 C6 -0.46(18) . . . . ?
C5 C6 C7 C8 -0.23(19) . . . . ?
C4' C5' C6' C7' 0.6(2) . . . . ?
C9' C8' C7' C6' -0.8(2) . . . . ?
C5' C6' C7' C8' 0.7(2) . . . . ?

loop_
_cod_related_entry_id
_cod_related_entry_database
_cod_related_entry_code
1 ChemSpider 558815
